data_7130137
loop_
_publ_author_name
'Mochida, Tomoyuki'
'Qiu, Yi'
'Funasako, Yusuke'
'Inokuchi, Makoto'
'Noguchi, Mariko'
'Fujimori, Hiroki'
'Furushima, Yoshitomo'

_publ_section_title
;
 Ionic liquid-containing coordination polymer: solvent-free synthesis,
 incongruent melting, and glass formation
;
_journal_name_full 'Chemical Communications'
_journal_paper_doi 10.1039/D2CC01375D
_journal_year 2022
_chemical_formula_sum 'C14 H11 K N8'
_chemical_formula_weight 330.41
_space_group_crystal_system triclinic
_space_group_IT_number 2
_space_group_name_Hall '-P 1'
_space_group_name_H-M_alt 'P -1'
_atom_sites_solution_hydrogens geom
_audit_update_record
;
2022-05-02 deposited with the CCDC.	2022-05-17 downloaded from the CCDC.
;
_cell_angle_alpha 83.222(2)
_cell_angle_beta 82.672(2)
_cell_angle_gamma 81.215(2)
_cell_formula_units_Z 2
_cell_length_a 8.6092(12)
_cell_length_b 9.8641(14)
_cell_length_c 10.4829(15)
_cell_measurement_reflns_used 2439
_cell_measurement_temperature 293.(2)
_cell_measurement_theta_max 27.8913
_cell_measurement_theta_min 2.7305
_cell_volume 868.2(2)
_computing_cell_refinement 'SAINT V8.38A (Bruker AXS Inc., 2017)'
_computing_data_reduction 'SAINT V8.38A (Bruker AXS Inc., 2017)'
_computing_molecular_graphics 'shelXle (C.B. Huebschle, rev 833)'
_computing_structure_refinement 'SHELXL-2016/6 (Sheldrick, 2016)'
_computing_structure_solution 'SHELXT 2014/5 (Sheldrick, 2014)'
_diffrn_ambient_temperature 293.(2)
_diffrn_detector_area_resol_mean 8.3333
_diffrn_measured_fraction_theta_full 0.975
_diffrn_measured_fraction_theta_max 0.975
_diffrn_measurement_device_type 'Bruker APEXII CCD area detector'
_diffrn_measurement_method 'phi and omega scans'
_diffrn_radiation_monochromator 'Bruker Helios multilayer confocal mirror'
_diffrn_radiation_source 'Bruker TXS fine-focus rotating anode'
_diffrn_radiation_type MoK\a
_diffrn_radiation_wavelength 0.71073
_diffrn_reflns_av_R_equivalents 0.0100
_diffrn_reflns_av_unetI/netI 0.0180
_diffrn_reflns_limit_h_max 10
_diffrn_reflns_limit_h_min -10
_diffrn_reflns_limit_k_max 12
_diffrn_reflns_limit_k_min -10
_diffrn_reflns_limit_l_max 12
_diffrn_reflns_limit_l_min -11
_diffrn_reflns_number 4433
_diffrn_reflns_theta_full 25.68
_diffrn_reflns_theta_max 25.68
_diffrn_reflns_theta_min 1.97
_diffrn_source 'rotating-anode X-ray tube'
_diffrn_source_type 'Bruker Turbo X-ray Source'
_exptl_absorpt_coefficient_mu 0.317
_exptl_absorpt_correction_T_max 0.97
_exptl_absorpt_correction_T_min 0.89
_exptl_absorpt_correction_type multi-scan
_exptl_absorpt_process_details
;
SADABS-2016/2 - Bruker AXS area detector scaling and absorption correction
;
_exptl_crystal_colour colourless
_exptl_crystal_density_diffrn 1.264
_exptl_crystal_density_method 'not measured'
_exptl_crystal_description prism
_exptl_crystal_F_000 340
_exptl_crystal_size_max 0.500
_exptl_crystal_size_mid 0.129
_exptl_crystal_size_min 0.107
_refine_diff_density_max 0.337
_refine_diff_density_min -0.221
_refine_ls_extinction_method none
_refine_ls_goodness_of_fit_ref 1.035
_refine_ls_hydrogen_treatment constr
_refine_ls_matrix_type full
_refine_ls_number_parameters 230
_refine_ls_number_reflns 3222
_refine_ls_number_restraints 38
_refine_ls_restrained_S_all 1.068
_refine_ls_R_factor_all 0.0557
_refine_ls_R_factor_gt 0.0481
_refine_ls_shift/su_max 0.000
_refine_ls_shift/su_mean 0.000
_refine_ls_structure_factor_coef Fsqd
_refine_ls_weighting_details 'w=1/[\s^2^(Fo^2^)+(0.0646P)^2^+0.3520P] where P=(Fo^2^+2Fc^2^)/3'
_refine_ls_weighting_scheme calc
_refine_ls_wR_factor_gt 0.1279
_refine_ls_wR_factor_ref 0.1349
_reflns_number_gt 2731
_reflns_number_total 3222
_reflns_threshold_expression 'I > 2\s(I)'
_cod_data_source_file d2cc01375d3.cif
_cod_data_source_block KEmimTCM_293K
_cod_depositor_comments
;
The following automatic conversions were performed:

data item '_exptl_absorpt_correction_type' value 'Multi-Scan' was
changed to 'multi-scan' in accordance with the
/home/data/users/saulius/crontab/automatic-downloads/rss-feeds/RSC/lib/dictionaries/cif_core.dic
dictionary named 'cif_core.dic' version 2.4.2 last updated on
2011-04-26.

Automatic conversion script
Id: cif_fix_values 7556 2019-12-06 15:28:31Z antanas 
;
_cod_database_code 7130137

loop_
_space_group_symop_operation_xyz
'x, y, z'
'-x, -y, -z'

loop_
_atom_site_type_symbol
_atom_site_label
_atom_site_fract_x
_atom_site_fract_y
_atom_site_fract_z
_atom_site_U_iso_or_equiv
_atom_site_adp_type
_atom_site_calc_flag
_atom_site_refinement_flags_adp
_atom_site_refinement_flags_occupancy
_atom_site_refinement_flags_posn
_atom_site_occupancy
_atom_site_disorder_assembly
_atom_site_disorder_group
K K1 0.75470(5) 0.27225(5) 0.25922(5) 0.05801(19) Uani d . . . 1.0 . .
N N1 -0.0288(3) 0.4668(3) 0.2076(3) 0.0961(8) Uani d . . . 1.0 . .
N N2 0.1934(3) 0.8148(2) 0.0014(2) 0.0837(7) Uani d . . . 1.0 . .
N N3 0.4872(2) 0.4670(3) 0.1973(2) 0.0812(6) Uani d . . . 1.0 . .
N N4 1.3094(3) -0.2878(2) 0.4623(2) 0.0805(6) Uani d . . . 1.0 . .
N N5 1.0292(3) 0.1029(3) 0.3252(3) 0.0974(8) Uani d . . . 1.0 . .
N N6 1.5380(3) 0.0845(3) 0.3206(3) 0.0867(7) Uani d . . . 1.0 . .
C C1 0.2174(2) 0.5815(2) 0.1362(2) 0.0548(5) Uani d . . . 1.0 . .
C C2 0.0817(3) 0.5185(2) 0.1756(3) 0.0643(6) Uani d . . . 1.0 . .
C C3 0.2047(2) 0.7099(2) 0.0624(2) 0.0577(5) Uani d . . . 1.0 . .
C C4 0.3655(3) 0.5180(2) 0.1699(2) 0.0586(5) Uani d . . . 1.0 . .
C C5 1.2939(2) -0.0379(2) 0.3650(2) 0.0525(5) Uani d . . . 1.0 . .
C C6 1.3028(2) -0.1753(2) 0.4187(2) 0.0557(5) Uani d . . . 1.0 . .
C C7 1.1478(3) 0.0392(2) 0.3422(2) 0.0637(6) Uani d . . . 1.0 . .
C C8 1.4294(3) 0.0279(2) 0.3414(2) 0.0583(5) Uani d . . . 1.0 . .
N N7 0.2344(2) 0.2856(2) 0.6124(2) 0.0671(5) Uani d . . . 1.0 . .
N N8 0.2613(4) 0.2039(3) 0.8072(3) 0.0994(8) Uani d . . . 1.0 . .
C C9 0.3094(3) 0.2921(3) 0.7112(3) 0.0828(8) Uani d . . . 1.0 . .
H H9 0.384776 0.34972 0.713679 0.099 Uiso calc U . R 1.0 . .
C C10 0.1498(4) 0.1420(3) 0.7698(3) 0.0829(8) Uani d . . . 1.0 . .
H H10 0.094511 0.076626 0.819453 0.1 Uiso calc U . R 1.0 . .
C C11 0.1324(3) 0.1919(3) 0.6471(3) 0.0753(7) Uani d . . . 1.0 . .
H H11 0.063447 0.167008 0.595398 0.09 Uiso calc U . R 1.0 . .
C C12 0.2545(5) 0.3662(4) 0.4882(3) 0.1163(13) Uani d . . . 1.0 . .
H H12A 0.291831 0.305537 0.422194 0.174 Uiso calc U . R 1.0 . .
H H12B 0.330128 0.427809 0.490285 0.174 Uiso calc U . R 1.0 . .
H H12C 0.155011 0.418482 0.469742 0.174 Uiso calc U . R 1.0 . .
C C13 0.3536(14) 0.1666(9) 0.9227(8) 0.145(3) Uani d U P D 0.696(14) A 1
H H13A 0.371242 0.067433 0.943627 0.174 Uiso calc U P R 0.696(14) A 1
H H13B 0.455284 0.199984 0.905184 0.174 Uiso calc U P R 0.696(14) A 1
C C14 0.2648(14) 0.2278(13) 1.0204(9) 0.187(5) Uani d U P D 0.696(14) A 1
H H14A 0.164527 0.194051 1.036116 0.281 Uiso calc U P R 0.696(14) A 1
H H14B 0.248354 0.325729 0.998078 0.281 Uiso calc U P R 0.696(14) A 1
H H14C 0.318024 0.2073 1.096956 0.281 Uiso calc U P R 0.696(14) A 1
C C13' 0.2448(17) 0.1867(18) 0.9484(18) 0.114(5) Uani d U P D 0.304(14) A 2
H H13C 0.163208 0.257432 0.980842 0.137 Uiso calc U P R 0.304(14) A 2
H H13D 0.211298 0.097787 0.978549 0.137 Uiso calc U P R 0.304(14) A 2
C C14' 0.388(2) 0.195(3) 0.999(2) 0.158(8) Uani d U P D 0.304(14) A 2
H H14D 0.467134 0.122316 0.970571 0.237 Uiso calc U P R 0.304(14) A 2
H H14E 0.370374 0.186385 1.091435 0.237 Uiso calc U P R 0.304(14) A 2
H H14F 0.421829 0.282604 0.968259 0.237 Uiso calc U P R 0.304(14) A 2

loop_
_atom_site_aniso_label
_atom_site_aniso_U_11
_atom_site_aniso_U_22
_atom_site_aniso_U_33
_atom_site_aniso_U_12
_atom_site_aniso_U_13
_atom_site_aniso_U_23
K1 0.0380(3) 0.0577(3) 0.0767(4) -0.01013(19) -0.0092(2) 0.0078(2)
N1 0.0563(13) 0.0750(15) 0.152(2) -0.0207(11) -0.0042(14) 0.0158(15)
N2 0.0820(15) 0.0684(14) 0.0935(16) -0.0113(11) -0.0025(12) 0.0146(12)
N3 0.0517(12) 0.0851(15) 0.1022(17) -0.0053(10) -0.0184(11) 0.0141(12)
N4 0.0852(15) 0.0564(13) 0.0980(16) -0.0154(11) -0.0043(12) 0.0005(11)
N5 0.0558(14) 0.0781(16) 0.156(2) -0.0059(11) -0.0330(14) 0.0160(15)
N6 0.0587(13) 0.0811(15) 0.1214(19) -0.0281(11) -0.0117(12) 0.0110(14)
C1 0.0418(10) 0.0564(12) 0.0650(13) -0.0097(9) -0.0077(9) 0.0038(10)
C2 0.0457(12) 0.0576(13) 0.0873(16) -0.0096(10) -0.0093(11) 0.0076(11)
C3 0.0469(11) 0.0621(14) 0.0628(13) -0.0087(9) -0.0028(9) -0.0027(11)
C4 0.0472(12) 0.0616(13) 0.0658(13) -0.0116(10) -0.0075(10) 0.0051(10)
C5 0.0411(10) 0.0509(12) 0.0663(12) -0.0100(8) -0.0092(9) -0.0005(9)
C6 0.0469(11) 0.0547(13) 0.0661(13) -0.0101(9) -0.0046(9) -0.0073(10)
C7 0.0491(13) 0.0575(13) 0.0860(16) -0.0138(10) -0.0154(11) 0.0030(11)
C8 0.0485(12) 0.0554(12) 0.0713(14) -0.0110(10) -0.0105(10) 0.0011(10)
N7 0.0631(12) 0.0593(12) 0.0794(13) -0.0127(9) 0.0002(10) -0.0120(10)
N8 0.120(2) 0.0959(19) 0.0895(18) -0.0139(16) -0.0387(16) -0.0107(15)
C9 0.0720(17) 0.0745(18) 0.105(2) -0.0129(13) -0.0139(16) -0.0150(16)
C10 0.0853(19) 0.0774(18) 0.0847(19) -0.0205(15) 0.0063(15) -0.0072(15)
C11 0.0687(16) 0.0774(17) 0.0866(18) -0.0269(13) -0.0075(13) -0.0165(14)
C12 0.168(4) 0.082(2) 0.095(2) -0.036(2) 0.009(2) 0.0067(18)
C13 0.146(7) 0.167(6) 0.132(5) -0.018(5) -0.044(5) -0.035(4)
C14 0.179(9) 0.248(10) 0.135(6) 0.040(7) -0.060(7) -0.064(7)
C13' 0.075(7) 0.147(9) 0.125(9) 0.002(6) -0.019(6) -0.049(7)
C14' 0.146(13) 0.242(16) 0.107(11) -0.055(12) -0.074(10) 0.000(10)

loop_
_atom_type_symbol
_atom_type_description
_atom_type_scat_dispersion_real
_atom_type_scat_dispersion_imag
_atom_type_scat_source
C C 0.0033 0.0016 'International Tables Vol C Tables 4.2.6.8 and 6.1.1.4'
H H 0.0000 0.0000 'International Tables Vol C Tables 4.2.6.8 and 6.1.1.4'
K K 0.2009 0.2494 'International Tables Vol C Tables 4.2.6.8 and 6.1.1.4'
N N 0.0061 0.0033 'International Tables Vol C Tables 4.2.6.8 and 6.1.1.4'

loop_
_geom_angle_atom_site_label_1
_geom_angle_atom_site_label_2
_geom_angle_atom_site_label_3
_geom_angle_site_symmetry_1
_geom_angle_site_symmetry_3
_geom_angle
_geom_angle_publ_flag
N5 K1 N6 . 1_455 99.69(7) ?
N5 K1 N1 . 1_655 80.50(7) ?
N6 K1 N1 1_455 1_655 177.54(8) ?
N5 K1 N3 . . 174.57(8) ?
N6 K1 N3 1_455 . 85.11(7) ?
N1 K1 N3 1_655 . 94.60(7) ?
N5 K1 N4 . 2_756 83.50(8) ?
N6 K1 N4 1_455 2_756 80.33(7) ?
N1 K1 N4 1_655 2_756 97.27(8) ?
N3 K1 N4 . 2_756 94.88(7) ?
N5 K1 N2 . 2_665 90.97(8) ?
N6 K1 N2 1_455 2_665 87.64(8) ?
N1 K1 N2 1_655 2_665 94.81(8) ?
N3 K1 N2 . 2_665 91.78(7) ?
N4 K1 N2 2_756 2_665 165.68(6) ?
N5 K1 C3 . 2_665 103.25(8) ?
N6 K1 C3 1_455 2_665 100.63(7) ?
N1 K1 C3 1_655 2_665 81.69(8) ?
N3 K1 C3 . 2_665 78.19(7) ?
N4 K1 C3 2_756 2_665 172.84(6) ?
N2 K1 C3 2_665 2_665 19.79(6) ?
N5 K1 C6 . 2_756 72.97(7) ?
N6 K1 C6 1_455 2_756 67.51(7) ?
N1 K1 C6 1_655 2_756 110.30(8) ?
N3 K1 C6 . 2_756 106.86(6) ?
N4 K1 C6 2_756 2_756 19.05(5) ?
N2 K1 C6 2_665 2_756 146.84(6) ?
C3 K1 C6 2_665 2_756 166.14(6) ?
C2 N1 K1 . 1_455 163.4(2) ?
C3 N2 K1 . 2_665 100.81(19) ?
C4 N3 K1 . . 164.2(2) ?
C6 N4 K1 . 2_756 104.59(18) ?
C7 N5 K1 . . 173.8(2) ?
C8 N6 K1 . 1_655 167.7(2) ?
C3 C1 C2 . . 119.49(19) ?
C3 C1 C4 . . 119.64(19) ?
C2 C1 C4 . . 120.9(2) ?
N1 C2 C1 . . 179.8(3) ?
N2 C3 C1 . . 179.4(3) ?
N2 C3 K1 . 2_665 59.40(17) ?
C1 C3 K1 . 2_665 120.24(16) ?
N3 C4 C1 . . 179.5(3) ?
C7 C5 C6 . . 120.58(18) ?
C7 C5 C8 . . 118.66(19) ?
C6 C5 C8 . . 120.62(19) ?
N4 C6 C5 . . 179.6(3) ?
N4 C6 K1 . 2_756 56.36(16) ?
C5 C6 K1 . 2_756 123.82(15) ?
N5 C7 C5 . . 179.0(3) ?
N6 C8 C5 . . 178.2(3) ?
C9 N7 C11 . . 108.0(2) ?
C9 N7 C12 . . 125.8(3) ?
C11 N7 C12 . . 126.2(3) ?
C9 N8 C10 . . 108.7(3) ?
C9 N8 C13' . . 139.1(7) ?
C10 N8 C13' . . 107.2(6) ?
C9 N8 C13 . . 120.0(5) ?
C10 N8 C13 . . 129.9(5) ?
N7 C9 N8 . . 109.0(3) ?
N7 C9 H9 . . 125.5 ?
N8 C9 H9 . . 125.5 ?
N8 C10 C11 . . 107.1(3) ?
N8 C10 H10 . . 126.5 ?
C11 C10 H10 . . 126.5 ?
C10 C11 N7 . . 107.2(2) ?
C10 C11 H11 . . 126.4 ?
N7 C11 H11 . . 126.4 ?
N7 C12 H12A . . 109.5 ?
N7 C12 H12B . . 109.5 ?
H12A C12 H12B . . 109.5 ?
N7 C12 H12C . . 109.5 ?
H12A C12 H12C . . 109.5 ?
H12B C12 H12C . . 109.5 ?
C14 C13 N8 . . 105.8(10) ?
C14 C13 H13A . . 110.6 ?
N8 C13 H13A . . 110.6 ?
C14 C13 H13B . . 110.6 ?
N8 C13 H13B . . 110.6 ?
H13A C13 H13B . . 108.7 ?
C13 C14 H14A . . 109.5 ?
C13 C14 H14B . . 109.5 ?
H14A C14 H14B . . 109.5 ?
C13 C14 H14C . . 109.5 ?
H14A C14 H14C . . 109.5 ?
H14B C14 H14C . . 109.5 ?
C14' C13' N8 . . 112.3(17) ?
C14' C13' H13C . . 109.1 ?
N8 C13' H13C . . 109.1 ?
C14' C13' H13D . . 109.1 ?
N8 C13' H13D . . 109.1 ?
H13C C13' H13D . . 107.9 ?
C13' C14' H14D . . 109.5 ?
C13' C14' H14E . . 109.5 ?
H14D C14' H14E . . 109.5 ?
C13' C14' H14F . . 109.5 ?
H14D C14' H14F . . 109.5 ?
H14E C14' H14F . . 109.5 ?

loop_
_geom_bond_atom_site_label_1
_geom_bond_atom_site_label_2
_geom_bond_site_symmetry_2
_geom_bond_distance
_geom_bond_publ_flag
K1 N5 . 2.792(2) ?
K1 N6 1_455 2.792(2) ?
K1 N1 1_655 2.836(2) ?
K1 N3 . 2.855(2) ?
K1 N4 2_756 2.919(3) ?
K1 N2 2_665 2.920(3) ?
K1 C3 2_665 3.332(2) ?
K1 C6 2_756 3.394(2) ?
N1 C2 . 1.142(3) ?
N2 C3 . 1.148(3) ?
N3 C4 . 1.146(3) ?
N4 C6 . 1.145(3) ?
N5 C7 . 1.137(3) ?
N6 C8 . 1.146(3) ?
C1 C3 . 1.400(3) ?
C1 C2 . 1.400(3) ?
C1 C4 . 1.401(3) ?
C5 C7 . 1.399(3) ?
C5 C6 . 1.400(3) ?
C5 C8 . 1.401(3) ?
N7 C9 . 1.301(4) ?
N7 C11 . 1.358(3) ?
N7 C12 . 1.448(4) ?
N8 C9 . 1.319(4) ?
N8 C10 . 1.334(4) ?
N8 C13' . 1.460(18) ?
N8 C13 . 1.511(10) ?
C9 H9 . 0.93 ?
C10 C11 . 1.340(4) ?
C10 H10 . 0.93 ?
C11 H11 . 0.93 ?
C12 H12A . 0.96 ?
C12 H12B . 0.96 ?
C12 H12C . 0.96 ?
C13 C14 . 1.343(11) ?
C13 H13A . 0.97 ?
C13 H13B . 0.97 ?
C14 H14A . 0.96 ?
C14 H14B . 0.96 ?
C14 H14C . 0.96 ?
C13' C14' . 1.415(17) ?
C13' H13C . 0.97 ?
C13' H13D . 0.97 ?
C14' H14D . 0.96 ?
C14' H14E . 0.96 ?
C14' H14F . 0.96 ?
